data_1518279
loop_
_publ_author_name
'Hesping, Lena'
'Biswas, Anup'
'Daniliuc, Constantin G.'
'M\"uck-Lichtenfeld, Christian'
'Studer, Armido'

_publ_section_title
;
 Stereoselective Lewis base catalyzed formal 1,3-dipolar cycloaddition of
 azomethine imines with mixed anhydrides
;
_journal_issue 2
_journal_name_full 'Chem. Sci.'
_journal_page_first 1252
_journal_paper_doi 10.1039/C4SC02612H
_journal_volume 6
_journal_year 2015
_chemical_absolute_configuration ad
_chemical_formula_sum 'C24 H20 N2 O2'
_chemical_formula_weight 368.42
_chemical_name_systematic
; 
 ? 
;
_space_group_IT_number 19
_symmetry_cell_setting orthorhombic
_symmetry_space_group_name_Hall 'P 2ac 2ab'
_symmetry_space_group_name_H-M 'P 21 21 21'
_atom_sites_solution_hydrogens geom
_atom_sites_solution_primary direct
_atom_sites_solution_secondary difmap
_audit_creation_method SHELXL-97
_cell_angle_alpha 90.00
_cell_angle_beta 90.00
_cell_angle_gamma 90.00
_cell_formula_units_Z 4
_cell_length_a 7.58000(10)
_cell_length_b 13.21490(10)
_cell_length_c 18.52820(10)
_cell_measurement_reflns_used 2574
_cell_measurement_temperature 223(2)
_cell_measurement_theta_max 68.25
_cell_measurement_theta_min 0.88
_cell_volume 1855.95(3)
_computing_cell_refinement 'Collect (Nonius B.V., 1998)'
_computing_data_collection 'Collect (Nonius B.V., 1998)'
_computing_data_reduction 'Denzo-SMN (Otwinowski & Minor, 1997)'
_computing_molecular_graphics 'XP (BrukerAXS, 2000)'
_computing_publication_material 'SHELXL-97 (Sheldrick, 1997)'
_computing_structure_refinement 'SHELXL-97 (Sheldrick, 1997)'
_computing_structure_solution 'SHELXS-97 (Sheldrick, 1990)'
_diffrn_ambient_temperature 223(2)
_diffrn_measured_fraction_theta_full 0.972
_diffrn_measured_fraction_theta_max 0.972
_diffrn_measurement_device_type 'Nonius KappaCCD APEXII'
_diffrn_measurement_method '\w and \f scans'
_diffrn_radiation_monochromator graphite
_diffrn_radiation_source 'fine-focus sealed tube'
_diffrn_radiation_type CuK\a
_diffrn_radiation_wavelength 1.54178
_diffrn_reflns_av_R_equivalents 0.042
_diffrn_reflns_av_sigmaI/netI 0.0323
_diffrn_reflns_limit_h_max 8
_diffrn_reflns_limit_h_min -8
_diffrn_reflns_limit_k_max 15
_diffrn_reflns_limit_k_min -15
_diffrn_reflns_limit_l_max 21
_diffrn_reflns_limit_l_min -21
_diffrn_reflns_number 9433
_diffrn_reflns_theta_full 66.90
_diffrn_reflns_theta_max 66.90
_diffrn_reflns_theta_min 4.11
_exptl_absorpt_coefficient_mu 0.673
_exptl_absorpt_correction_T_max 0.9801
_exptl_absorpt_correction_T_min 0.9236
_exptl_absorpt_correction_type multi-scan
_exptl_absorpt_process_details 'Denzo (Otwinowski, Borek, Majewski & Minor, 2003)'
_exptl_crystal_colour colourless
_exptl_crystal_density_diffrn 1.319
_exptl_crystal_density_method 'not measured'
_exptl_crystal_description plate
_exptl_crystal_F_000 776
_exptl_crystal_size_max 0.12
_exptl_crystal_size_mid 0.05
_exptl_crystal_size_min 0.03
_refine_diff_density_max 0.110
_refine_diff_density_min -0.125
_refine_diff_density_rms 0.030
_refine_ls_abs_structure_details 'Flack H D (1983), Acta Cryst. A39, 876-881'
_refine_ls_abs_structure_Flack 0.0(3)
_refine_ls_extinction_method none
_refine_ls_goodness_of_fit_ref 1.095
_refine_ls_hydrogen_treatment constr
_refine_ls_matrix_type full
_refine_ls_number_parameters 253
_refine_ls_number_reflns 2976
_refine_ls_number_restraints 0
_refine_ls_restrained_S_all 1.095
_refine_ls_R_factor_all 0.0402
_refine_ls_R_factor_gt 0.0354
_refine_ls_shift/su_max 0.001
_refine_ls_shift/su_mean 0.000
_refine_ls_structure_factor_coef Fsqd
_refine_ls_weighting_details 'calc w=1/[\s^2^(Fo^2^)+(0.0249P)^2^+0.4457P] where P=(Fo^2^+2Fc^2^)/3'
_refine_ls_weighting_scheme calc
_refine_ls_wR_factor_gt 0.0789
_refine_ls_wR_factor_ref 0.0822
_reflns_number_gt 2727
_reflns_number_total 2976
_reflns_threshold_expression >2sigma(I)
_cod_data_source_file c4sc02612h2.cif
_cod_data_source_block stu7179
_cod_depositor_comments 'Adding full bibliography for 1518279.cif.'
_cod_original_sg_symbol_H-M P212121
_cod_database_code 1518279

loop_
_symmetry_equiv_pos_as_xyz
'x, y, z'
'-x+1/2, -y, z+1/2'
'-x, y+1/2, -z+1/2'
'x+1/2, -y+1/2, -z'

loop_
_atom_site_label
_atom_site_type_symbol
_atom_site_fract_x
_atom_site_fract_y
_atom_site_fract_z
_atom_site_U_iso_or_equiv
_atom_site_adp_type
_atom_site_occupancy
_atom_site_symmetry_multiplicity
_atom_site_calc_flag
_atom_site_refinement_flags
O1 O 0.97015(18) 0.97181(10) 0.96123(7) 0.0450(3) Uani 1 1 d .
O2 O 0.7145(2) 1.24523(14) 1.00919(8) 0.0692(5) Uani 1 1 d .
N1 N 0.8938(2) 1.11283(11) 1.02975(8) 0.0361(4) Uani 1 1 d .
N2 N 0.9182(2) 1.14680(12) 1.10283(8) 0.0362(4) Uani 1 1 d .
C1 C 0.9786(2) 1.01964(14) 1.01635(10) 0.0355(4) Uani 1 1 d .
C2 C 1.0783(3) 0.99275(14) 1.08558(10) 0.0355(4) Uani 1 1 d .
H2 H 1.0023 0.9476 1.1148 0.043 Uiso 1 1 calc R
C3 C 1.0858(3) 1.09718(14) 1.12329(10) 0.0345(4) Uani 1 1 d .
H3 H 1.1830 1.1361 1.1009 0.041 Uiso 1 1 calc R
C4 C 1.1158(3) 1.09704(14) 1.20362(10) 0.0365(4) Uani 1 1 d .
C5 C 0.9819(3) 1.12243(14) 1.25160(10) 0.0395(5) Uani 1 1 d .
C6 C 0.8019(3) 1.15041(18) 1.22425(11) 0.0477(5) Uani 1 1 d .
H6A H 0.7892 1.2242 1.2253 0.057 Uiso 1 1 calc R
H6B H 0.7125 1.1216 1.2565 0.057 Uiso 1 1 calc R
C7 C 0.7689(3) 1.11307(16) 1.14808(10) 0.0413(5) Uani 1 1 d .
H7A H 0.7605 1.0391 1.1475 0.050 Uiso 1 1 calc R
H7B H 0.6580 1.1410 1.1296 0.050 Uiso 1 1 calc R
C8 C 1.2836(3) 1.07375(15) 1.22960(11) 0.0416(5) Uani 1 1 d .
H8 H 1.3737 1.0564 1.1970 0.050 Uiso 1 1 calc R
C9 C 1.3189(3) 1.07586(16) 1.30286(11) 0.0465(5) Uani 1 1 d .
H9 H 1.4322 1.0597 1.3199 0.056 Uiso 1 1 calc R
C10 C 1.1869(3) 1.10181(17) 1.35079(11) 0.0490(5) Uani 1 1 d .
H10 H 1.2107 1.1046 1.4005 0.059 Uiso 1 1 calc R
C11 C 1.0196(3) 1.12371(16) 1.32534(11) 0.0466(5) Uani 1 1 d .
H11 H 0.9296 1.1397 1.3583 0.056 Uiso 1 1 calc R
C12 C 0.7962(3) 1.17472(16) 0.98430(11) 0.0451(5) Uani 1 1 d .
C21 C 1.2501(3) 0.93950(15) 1.07241(10) 0.0379(5) Uani 1 1 d .
C22 C 1.2799(3) 0.84431(16) 1.10020(13) 0.0549(6) Uani 1 1 d .
H22 H 1.1918 0.8133 1.1283 0.066 Uiso 1 1 calc R
C23 C 1.4359(4) 0.7933(2) 1.08786(16) 0.0719(8) Uani 1 1 d .
H23 H 1.4543 0.7288 1.1078 0.086 Uiso 1 1 calc R
C24 C 1.5651(3) 0.8381(2) 1.04577(14) 0.0659(7) Uani 1 1 d .
H24 H 1.6710 0.8034 1.0364 0.079 Uiso 1 1 calc R
C25 C 1.5386(3) 0.9327(2) 1.01777(13) 0.0555(6) Uani 1 1 d .
H25 H 1.6268 0.9632 0.9895 0.067 Uiso 1 1 calc R
C26 C 1.3820(3) 0.98364(16) 1.03097(11) 0.0446(5) Uani 1 1 d .
H26 H 1.3649 1.0487 1.0117 0.054 Uiso 1 1 calc R
C31 C 0.7955(3) 1.15324(14) 0.90496(11) 0.0406(5) Uani 1 1 d .
C32 C 0.6340(3) 1.14165(17) 0.87121(12) 0.0493(5) Uani 1 1 d .
H32 H 0.5297 1.1406 0.8987 0.059 Uiso 1 1 calc R
C33 C 0.6263(3) 1.13155(18) 0.79690(13) 0.0578(6) Uani 1 1 d .
H33 H 0.5171 1.1210 0.7740 0.069 Uiso 1 1 calc R
C34 C 0.7773(4) 1.13686(17) 0.75671(12) 0.0582(6) Uani 1 1 d .
H34 H 0.7713 1.1323 0.7061 0.070 Uiso 1 1 calc R
C35 C 0.9382(4) 1.14888(18) 0.79007(12) 0.0562(6) Uani 1 1 d .
H35 H 1.0415 1.1523 0.7621 0.067 Uiso 1 1 calc R
C36 C 0.9492(3) 1.15596(16) 0.86455(11) 0.0482(5) Uani 1 1 d .
H36 H 1.0594 1.1625 0.8873 0.058 Uiso 1 1 calc R

loop_
_atom_site_aniso_label
_atom_site_aniso_U_11
_atom_site_aniso_U_22
_atom_site_aniso_U_33
_atom_site_aniso_U_23
_atom_site_aniso_U_13
_atom_site_aniso_U_12
O1 0.0487(8) 0.0448(8) 0.0414(8) -0.0062(7) -0.0025(7) 0.0056(7)
O2 0.0962(13) 0.0702(10) 0.0413(8) -0.0024(8) -0.0037(9) 0.0465(11)
N1 0.0414(9) 0.0362(8) 0.0308(8) -0.0001(7) -0.0004(7) 0.0034(7)
N2 0.0409(9) 0.0385(8) 0.0291(8) 0.0007(7) -0.0001(7) 0.0033(7)
C1 0.0330(10) 0.0359(10) 0.0376(10) 0.0018(9) 0.0025(8) -0.0020(8)
C2 0.0349(10) 0.0355(10) 0.0362(10) 0.0031(8) 0.0017(8) 0.0007(8)
C3 0.0342(10) 0.0351(10) 0.0341(10) 0.0030(8) 0.0029(8) 0.0005(8)
C4 0.0401(11) 0.0354(10) 0.0341(10) 0.0017(8) 0.0009(9) -0.0002(9)
C5 0.0442(11) 0.0384(11) 0.0358(10) 0.0025(8) 0.0013(9) 0.0011(9)
C6 0.0457(12) 0.0594(13) 0.0380(11) 0.0009(10) 0.0070(10) 0.0076(12)
C7 0.0354(10) 0.0482(11) 0.0403(10) 0.0042(9) 0.0050(9) 0.0049(9)
C8 0.0409(11) 0.0452(11) 0.0386(11) -0.0006(9) 0.0013(9) 0.0007(10)
C9 0.0459(12) 0.0514(12) 0.0423(12) 0.0020(10) -0.0074(10) 0.0009(10)
C10 0.0587(13) 0.0527(12) 0.0356(11) 0.0024(10) -0.0040(10) -0.0023(12)
C11 0.0539(13) 0.0503(12) 0.0355(10) -0.0011(9) 0.0052(10) 0.0033(11)
C12 0.0510(12) 0.0481(12) 0.0363(10) 0.0045(9) -0.0016(10) 0.0088(11)
C21 0.0392(11) 0.0402(10) 0.0344(10) -0.0027(8) -0.0028(8) 0.0036(9)
C22 0.0605(15) 0.0443(12) 0.0600(14) 0.0089(11) 0.0045(12) 0.0082(11)
C23 0.0776(19) 0.0590(15) 0.0790(18) 0.0048(14) -0.0033(17) 0.0308(14)
C24 0.0517(14) 0.0788(18) 0.0671(16) -0.0217(14) -0.0087(13) 0.0264(14)
C25 0.0375(12) 0.0755(16) 0.0534(13) -0.0139(12) 0.0000(10) 0.0025(11)
C26 0.0400(11) 0.0485(12) 0.0454(12) -0.0020(10) 0.0012(10) 0.0000(10)
C31 0.0527(12) 0.0346(10) 0.0344(10) 0.0040(8) -0.0038(10) 0.0044(10)
C32 0.0516(13) 0.0448(12) 0.0514(13) 0.0011(10) -0.0061(10) 0.0051(10)
C33 0.0684(16) 0.0494(13) 0.0555(14) -0.0044(11) -0.0206(13) 0.0001(12)
C34 0.0908(19) 0.0459(12) 0.0381(12) -0.0031(10) -0.0117(13) -0.0030(13)
C35 0.0728(16) 0.0506(13) 0.0454(12) -0.0006(11) 0.0112(12) -0.0071(13)
C36 0.0529(13) 0.0498(12) 0.0421(11) -0.0027(10) -0.0007(10) -0.0036(11)

loop_
_atom_type_symbol
_atom_type_description
_atom_type_scat_dispersion_real
_atom_type_scat_dispersion_imag
_atom_type_scat_source
C C 0.0181 0.0091 'International Tables Vol C Tables 4.2.6.8 and 6.1.1.4'
H H 0.0000 0.0000 'International Tables Vol C Tables 4.2.6.8 and 6.1.1.4'
N N 0.0311 0.0180 'International Tables Vol C Tables 4.2.6.8 and 6.1.1.4'
O O 0.0492 0.0322 'International Tables Vol C Tables 4.2.6.8 and 6.1.1.4'

loop_
_geom_angle_atom_site_label_1
_geom_angle_atom_site_label_2
_geom_angle_atom_site_label_3
_geom_angle
C12 N1 C1 130.58(17)
C12 N1 N2 117.12(15)
C1 N1 N2 112.29(14)
N1 N2 C7 109.96(14)
N1 N2 C3 102.33(13)
C7 N2 C3 112.26(14)
O1 C1 N1 125.70(17)
O1 C1 C2 128.04(17)
N1 C1 C2 106.26(15)
C21 C2 C1 113.64(15)
C21 C2 C3 117.38(16)
C1 C2 C3 100.92(14)
C21 C2 H2 108.1
C1 C2 H2 108.1
C3 C2 H2 108.1
N2 C3 C4 112.58(15)
N2 C3 C2 104.36(15)
C4 C3 C2 116.79(15)
N2 C3 H3 107.6
C4 C3 H3 107.6
C2 C3 H3 107.6
C5 C4 C8 119.91(17)
C5 C4 C3 121.41(17)
C8 C4 C3 118.66(17)
C4 C5 C11 118.63(19)
C4 C5 C6 120.47(17)
C11 C5 C6 120.89(19)
C5 C6 C7 112.58(17)
C5 C6 H6A 109.1
C7 C6 H6A 109.1
C5 C6 H6B 109.1
C7 C6 H6B 109.1
H6A C6 H6B 107.8
N2 C7 C6 107.68(17)
N2 C7 H7A 110.2
C6 C7 H7A 110.2
N2 C7 H7B 110.2
C6 C7 H7B 110.2
H7A C7 H7B 108.5
C9 C8 C4 120.69(19)
C9 C8 H8 119.7
C4 C8 H8 119.7
C10 C9 C8 119.7(2)
C10 C9 H9 120.1
C8 C9 H9 120.1
C9 C10 C11 119.78(19)
C9 C10 H10 120.1
C11 C10 H10 120.1
C10 C11 C5 121.2(2)
C10 C11 H11 119.4
C5 C11 H11 119.4
O2 C12 N1 119.69(18)
O2 C12 C31 121.23(18)
N1 C12 C31 119.08(18)
C22 C21 C26 118.2(2)
C22 C21 C2 120.64(19)
C26 C21 C2 121.17(18)
C21 C22 C23 121.6(2)
C21 C22 H22 119.2
C23 C22 H22 119.2
C22 C23 C24 119.4(2)
C22 C23 H23 120.3
C24 C23 H23 120.3
C25 C24 C23 120.0(2)
C25 C24 H24 120.0
C23 C24 H24 120.0
C24 C25 C26 120.1(2)
C24 C25 H25 119.9
C26 C25 H25 119.9
C25 C26 C21 120.7(2)
C25 C26 H26 119.7
C21 C26 H26 119.7
C32 C31 C36 120.18(18)
C32 C31 C12 117.90(19)
C36 C31 C12 121.53(19)
C31 C32 C33 119.8(2)
C31 C32 H32 120.1
C33 C32 H32 120.1
C34 C33 C32 120.1(2)
C34 C33 H33 120.0
C32 C33 H33 120.0
C33 C34 C35 120.2(2)
C33 C34 H34 119.9
C35 C34 H34 119.9
C34 C35 C36 120.5(2)
C34 C35 H35 119.7
C36 C35 H35 119.7
C31 C36 C35 119.1(2)
C31 C36 H36 120.5
C35 C36 H36 120.5

loop_
_geom_bond_atom_site_label_1
_geom_bond_atom_site_label_2
_geom_bond_distance
O1 C1 1.203(2)
O2 C12 1.210(2)
N1 C12 1.387(3)
N1 C1 1.411(2)
N1 N2 1.438(2)
N2 C7 1.477(2)
N2 C3 1.479(2)
C1 C2 1.531(3)
C2 C21 1.500(3)
C2 C3 1.548(3)
C2 H2 0.9900
C3 C4 1.506(3)
C3 H3 0.9900
C4 C5 1.391(3)
C4 C8 1.394(3)
C5 C11 1.396(3)
C5 C6 1.502(3)
C6 C7 1.516(3)
C6 H6A 0.9800
C6 H6B 0.9800
C7 H7A 0.9800
C7 H7B 0.9800
C8 C9 1.384(3)
C8 H8 0.9400
C9 C10 1.381(3)
C9 H9 0.9400
C10 C11 1.384(3)
C10 H10 0.9400
C11 H11 0.9400
C12 C31 1.497(3)
C21 C22 1.378(3)
C21 C26 1.389(3)
C22 C23 1.380(4)
C22 H22 0.9400
C23 C24 1.384(4)
C23 H23 0.9400
C24 C25 1.369(4)
C24 H24 0.9400
C25 C26 1.387(3)
C25 H25 0.9400
C26 H26 0.9400
C31 C32 1.383(3)
C31 C36 1.385(3)
C32 C33 1.385(3)
C32 H32 0.9400
C33 C34 1.367(4)
C33 H33 0.9400
C34 C35 1.376(4)
C34 H34 0.9400
C35 C36 1.386(3)
C35 H35 0.9400
C36 H36 0.9400

loop_
_geom_hbond_atom_site_label_D
_geom_hbond_atom_site_label_H
_geom_hbond_atom_site_label_A
_geom_hbond_distance_DH
_geom_hbond_distance_HA
_geom_hbond_distance_DA
_geom_hbond_angle_DHA
_geom_hbond_site_symmetry_A
C3 H3 O2 0.99 2.58 3.364(2) 135.6 4_577
C36 H36 O2 0.94 2.56 3.350(3) 142.1 4_577
C25 H25 O1 0.94 2.66 3.473(3) 145.6 1_655

loop_
_geom_torsion_atom_site_label_1
_geom_torsion_atom_site_label_2
_geom_torsion_atom_site_label_3
_geom_torsion_atom_site_label_4
_geom_torsion
C12 N1 N2 C7 87.15(19)
C1 N1 N2 C7 -93.72(17)
C12 N1 N2 C3 -153.39(17)
C1 N1 N2 C3 25.74(18)
C12 N1 C1 O1 -5.8(3)
N2 N1 C1 O1 175.25(18)
C12 N1 C1 C2 175.12(19)
N2 N1 C1 C2 -3.9(2)
O1 C1 C2 C21 35.8(3)
N1 C1 C2 C21 -145.11(16)
O1 C1 C2 C3 162.4(2)
N1 C1 C2 C3 -18.54(18)
N1 N2 C3 C4 -164.10(15)
C7 N2 C3 C4 -46.3(2)
N1 N2 C3 C2 -36.49(16)
C7 N2 C3 C2 81.35(17)
C21 C2 C3 N2 158.03(15)
C1 C2 C3 N2 33.99(17)
C21 C2 C3 C4 -77.0(2)
C1 C2 C3 C4 158.97(16)
N2 C3 C4 C5 12.2(3)
C2 C3 C4 C5 -108.5(2)
N2 C3 C4 C8 -165.86(17)
C2 C3 C4 C8 73.4(2)
C8 C4 C5 C11 -0.1(3)
C3 C4 C5 C11 -178.16(17)
C8 C4 C5 C6 178.35(19)
C3 C4 C5 C6 0.3(3)
C4 C5 C6 C7 20.0(3)
C11 C5 C6 C7 -161.59(19)
N1 N2 C7 C6 179.74(15)
C3 N2 C7 C6 66.5(2)
C5 C6 C7 N2 -51.6(2)
C5 C4 C8 C9 -0.2(3)
C3 C4 C8 C9 177.92(17)
C4 C8 C9 C10 -0.4(3)
C8 C9 C10 C11 1.2(3)
C9 C10 C11 C5 -1.5(3)
C4 C5 C11 C10 1.0(3)
C6 C5 C11 C10 -177.5(2)
C1 N1 C12 O2 170.1(2)
N2 N1 C12 O2 -11.0(3)
C1 N1 C12 C31 -10.4(3)
N2 N1 C12 C31 168.51(17)
C1 C2 C21 C22 -120.6(2)
C3 C2 C21 C22 122.0(2)
C1 C2 C21 C26 58.2(2)
C3 C2 C21 C26 -59.2(2)
C26 C21 C22 C23 0.2(3)
C2 C21 C22 C23 179.0(2)
C21 C22 C23 C24 -0.9(4)
C22 C23 C24 C25 1.0(4)
C23 C24 C25 C26 -0.5(4)
C24 C25 C26 C21 -0.2(3)
C22 C21 C26 C25 0.4(3)
C2 C21 C26 C25 -178.49(18)
O2 C12 C31 C32 -54.6(3)
N1 C12 C31 C32 125.9(2)
O2 C12 C31 C36 118.3(3)
N1 C12 C31 C36 -61.2(3)
C36 C31 C32 C33 0.8(3)
C12 C31 C32 C33 173.72(19)
C31 C32 C33 C34 -2.5(4)
C32 C33 C34 C35 2.2(4)
C33 C34 C35 C36 -0.1(4)
C32 C31 C36 C35 1.2(3)
C12 C31 C36 C35 -171.5(2)
C34 C35 C36 C31 -1.6(3)
